data_2312785
loop_
_publ_author_name
'Wang, Yan Juan'
'Zhang, Yao'
'Tang, Yuan Yuan'
'Chen, Xiao Gang'

_publ_section_title
;
 Halogen-substituted benzylamine crown ether inclusion complexes.
;
_journal_coeditor_code JX3091
_journal_issue 'Pt 4'
_journal_name_full 'Acta crystallographica. Section C, Structural chemistry'
_journal_page_first 224
_journal_page_last 229
_journal_paper_doi 10.1107/S2053229625001986
_journal_volume 81
_journal_year 2025
_chemical_formula_iupac 'C7 H9 Br N +, C2 H6 N O4 S2 -, C12 H24 O6'
_chemical_formula_moiety 'C7 H9 Br N +, C2 H6 N O4 S2 -, C12 H24 O6'
_chemical_formula_sum 'C21 H39 Br N2 O10 S2'
_chemical_formula_weight 623.57
_chemical_name_common
;
4-Bromobenzylaminium di(methanesulfonyl)amidate--18-crown-6 (1/1)
;
_chemical_name_systematic
'4-Bromobenzylaminium [(methanesulfonylazanidyl)sulfonyl]methane--1,4,7,10,13,16-hexaoxacyclooctadecane (1/1)'
_space_group_crystal_system monoclinic
_space_group_IT_number 14
_space_group_name_Hall '-P 2yn'
_space_group_name_H-M_alt 'P 1 21/n 1'
_atom_sites_solution_hydrogens mixed
_atom_sites_solution_primary dual
_audit_creation_method
;
Olex2 1.3
(compiled 2020.11.12 svn.r5f609507 for OlexSys, GUI svn.r6408)
;
_cell_angle_alpha 90
_cell_angle_beta 105.6590(10)
_cell_angle_gamma 90
_cell_formula_units_Z 4
_cell_length_a 11.02390(10)
_cell_length_b 17.69260(10)
_cell_length_c 15.1608(2)
_cell_measurement_reflns_used 19691
_cell_measurement_temperature 99.99(10)
_cell_measurement_theta_max 71.6840
_cell_measurement_theta_min 2.4710
_cell_volume 2847.24(5)
_computing_cell_refinement
;
CrysAlis PRO (Rigaku OD, 2024)
;
_computing_data_collection
;
CrysAlis PRO (Rigaku OD, 2024)
;
_computing_data_reduction
;
CrysAlis PRO (Rigaku OD, 2024)
;
_computing_molecular_graphics
;
OLEX2 (Dolomanov <i>et al.</i>, 2009)
;
_computing_publication_material
;
OLEX2 (Dolomanov <i>et al.</i>, 2009)
;
_computing_structure_refinement
;
SHELXL2018 (Sheldrick, 2015<i>b</i>)
;
_computing_structure_solution
;
SHELXT (Sheldrick, 2015<i>a</i>)
;
_diffrn_ambient_temperature 99.99(10)
_diffrn_detector 'Hybrid Pixel Array Detector'
_diffrn_detector_area_resol_mean 10.0000
_diffrn_measured_fraction_theta_full 1.000
_diffrn_measured_fraction_theta_max 0.986
_diffrn_measurement_device 'four-circle diffractometer'
_diffrn_measurement_device_type 'Rigaku XtaLAB Synergy-DW diffractometer with a HyPix-Arc 150 detector'
_diffrn_measurement_method '\w scans'
_diffrn_radiation_monochromator mirror
_diffrn_radiation_probe x-ray
_diffrn_radiation_type 'Cu K\a'
_diffrn_radiation_wavelength 1.54184
_diffrn_reflns_av_R_equivalents 0.0381
_diffrn_reflns_av_unetI/netI 0.0241
_diffrn_reflns_limit_h_max 13
_diffrn_reflns_limit_h_min -13
_diffrn_reflns_limit_k_max 17
_diffrn_reflns_limit_k_min -21
_diffrn_reflns_limit_l_max 17
_diffrn_reflns_limit_l_min -18
_diffrn_reflns_number 28808
_diffrn_reflns_theta_full 67.684
_diffrn_reflns_theta_max 71.993
_diffrn_reflns_theta_min 3.926
_diffrn_source 'Rotating-anode X-ray tube'
_exptl_absorpt_coefficient_mu 3.799
_exptl_absorpt_correction_T_max 1.00000
_exptl_absorpt_correction_T_min 0.56516
_exptl_absorpt_correction_type multi-scan
_exptl_absorpt_process_details
;
(CrysAlis PRO; Rigaku OD, 2024)
;
_exptl_crystal_colour 'clear light colourless'
_exptl_crystal_density_diffrn 1.455
_exptl_crystal_description plate
_exptl_crystal_F_000 1304
_exptl_crystal_size_max 0.2
_exptl_crystal_size_mid 0.1
_exptl_crystal_size_min 0.09
_refine_diff_density_max 0.657
_refine_diff_density_min -0.774
_refine_ls_extinction_method none
_refine_ls_goodness_of_fit_ref 1.079
_refine_ls_hydrogen_treatment mixed
_refine_ls_matrix_type full
_refine_ls_number_parameters 339
_refine_ls_number_reflns 5514
_refine_ls_number_restraints 0
_refine_ls_restrained_S_all 1.079
_refine_ls_R_factor_all 0.0343
_refine_ls_R_factor_gt 0.0318
_refine_ls_shift/su_max 0.001
_refine_ls_shift/su_mean 0.000
_refine_ls_structure_factor_coef Fsqd
_refine_ls_weighting_details 'w=1/[\s^2^(Fo^2^)+(0.0508P)^2^+1.4365P] where P=(Fo^2^+2Fc^2^)/3'
_refine_ls_weighting_scheme calc
_refine_ls_wR_factor_gt 0.0871
_refine_ls_wR_factor_ref 0.0885
_reflns_number_gt 5091
_reflns_number_total 5514
_reflns_threshold_expression 'I > 2\s(I)'
_cod_data_source_file jx3091sup1.cif
_cod_data_source_block zy-241018-2-100k_auto
_cod_depositor_comments 'Adding full bibliography for 2312783--2312786.cif.'
_cod_database_code 2312785
_cod_database_fobs_code 2312785
_shelx_space_group_comment
;
The symmetry employed for this shelxl refinement is uniquely defined
by the following loop, which should always be used as a source of
symmetry information in preference to the above space-group names.
They are only intended as comments.
;
_shelx_estimated_absorpt_t_min 0.517
_shelx_estimated_absorpt_t_max 0.726

loop_
_space_group_symop_operation_xyz
'x, y, z'
'-x+1/2, y+1/2, -z+1/2'
'-x, -y, -z'
'x-1/2, -y-1/2, z-1/2'

loop_
_atom_site_type_symbol
_atom_site_label
_atom_site_fract_x
_atom_site_fract_y
_atom_site_fract_z
_atom_site_U_iso_or_equiv
_atom_site_adp_type
_atom_site_calc_flag
_atom_site_occupancy
_atom_site_disorder_assembly
_atom_site_disorder_group
Br Br1 0.33717(2) 0.74297(2) 0.33184(2) 0.02722(8) Uani d 1 . .
N N1 0.30875(15) 0.35405(9) 0.35184(11) 0.0162(3) Uani d 1 . .
H H1C 0.333(2) 0.3602(12) 0.3046(16) 0.017(5) Uiso d 1 . .
H H1D 0.230(2) 0.3652(13) 0.3368(16) 0.026(6) Uiso d 1 . .
H H1E 0.319(2) 0.3097(14) 0.3688(15) 0.019(6) Uiso d 1 . .
C C13 0.38090(17) 0.40352(10) 0.42865(12) 0.0193(4) Uani d 1 . .
H H13A 0.470927 0.388931 0.445248 0.023 Uiso calc 1 . .
H H13B 0.349015 0.395539 0.483047 0.023 Uiso calc 1 . .
C C14 0.36888(16) 0.48584(10) 0.40265(12) 0.0178(4) Uani d 1 . .
C C15 0.27719(17) 0.52998(10) 0.42512(14) 0.0220(4) Uani d 1 . .
H H15 0.221622 0.507739 0.455919 0.026 Uiso calc 1 . .
C C16 0.26614(17) 0.60629(11) 0.40293(14) 0.0232(4) Uani d 1 . .
H H16 0.203343 0.636355 0.418212 0.028 Uiso calc 1 . .
C C17 0.34797(17) 0.63788(10) 0.35823(13) 0.0198(4) Uani d 1 . .
C C18 0.44072(18) 0.59538(10) 0.33543(13) 0.0209(4) Uani d 1 . .
H H18 0.496335 0.617875 0.304857 0.025 Uiso calc 1 . .
C C19 0.45055(17) 0.51918(10) 0.35826(12) 0.0198(4) Uani d 1 . .
H H19 0.513926 0.489367 0.343374 0.024 Uiso calc 1 . .
S S1 0.81737(4) 0.03456(2) 0.36150(3) 0.01746(11) Uani d 1 . .
S S2 0.72655(4) 0.09140(3) 0.18660(3) 0.02230(12) Uani d 1 . .
O O7 0.78432(13) 0.16355(8) 0.21723(10) 0.0290(3) Uani d 1 . .
O O8 0.72902(14) 0.06860(10) 0.09568(10) 0.0359(4) Uani d 1 . .
O O9 0.72179(13) 0.07560(8) 0.39135(9) 0.0255(3) Uani d 1 . .
O O10 0.84784(13) -0.03895(7) 0.40284(10) 0.0250(3) Uani d 1 . .
N N2 0.78327(15) 0.02282(9) 0.25322(11) 0.0207(3) Uani d 1 . .
C C20 0.95686(19) 0.08881(12) 0.39168(14) 0.0284(4) Uani d 1 . .
H H20A 0.987827 0.091793 0.458557 0.043 Uiso calc 1 . .
H H20B 0.939317 0.139835 0.366298 0.043 Uiso calc 1 . .
H H20C 1.020890 0.064913 0.366952 0.043 Uiso calc 1 . .
C C21 0.56579(18) 0.09984(13) 0.18424(14) 0.0291(4) Uani d 1 . .
H H21A 0.558941 0.111936 0.245789 0.044 Uiso calc 1 . .
H H21B 0.522485 0.051996 0.163815 0.044 Uiso calc 1 . .
H H21C 0.526886 0.140258 0.141793 0.044 Uiso calc 1 . .
O O1 0.38863(13) 0.21798(7) 0.45447(10) 0.0268(3) Uani d 1 . .
O O2 0.13084(14) 0.25823(8) 0.42144(10) 0.0285(3) Uani d 1 . .
O O3 0.04051(12) 0.38551(8) 0.30967(10) 0.0259(3) Uani d 1 . .
O O4 0.16042(13) 0.41541(7) 0.16675(9) 0.0244(3) Uani d 1 . .
O O5 0.41852(13) 0.38093(7) 0.20183(9) 0.0249(3) Uani d 1 . .
O O6 0.51304(13) 0.26023(8) 0.32317(10) 0.0266(3) Uani d 1 . .
C C1 0.2952(2) 0.17137(12) 0.47708(14) 0.0336(5) Uani d 1 . .
H H1A 0.335284 0.137661 0.528860 0.040 Uiso calc 1 . .
H H1B 0.253174 0.139575 0.423869 0.040 Uiso calc 1 . .
C C2 0.2009(2) 0.22076(13) 0.50271(14) 0.0335(5) Uani d 1 . .
H H2A 0.143966 0.190068 0.528818 0.040 Uiso calc 1 . .
H H2B 0.243920 0.258275 0.549119 0.040 Uiso calc 1 . .
C C3 0.0367(2) 0.30733(14) 0.43700(15) 0.0343(5) Uani d 1 . .
H H3A 0.076445 0.349515 0.477473 0.041 Uiso calc 1 . .
H H3B -0.019009 0.279439 0.467056 0.041 Uiso calc 1 . .
C C4 -0.03817(19) 0.33742(13) 0.34609(16) 0.0339(5) Uani d 1 . .
H H4A -0.069536 0.295024 0.303408 0.041 Uiso calc 1 . .
H H4B -0.111661 0.366223 0.353724 0.041 Uiso calc 1 . .
C C5 -0.02358(19) 0.40874(12) 0.21869(15) 0.0311(5) Uani d 1 . .
H H5A -0.101822 0.436001 0.219186 0.037 Uiso calc 1 . .
H H5B -0.046932 0.363798 0.178819 0.037 Uiso calc 1 . .
C C6 0.0600(2) 0.45925(11) 0.18195(15) 0.0316(5) Uani d 1 . .
H H6A 0.011392 0.482592 0.123790 0.038 Uiso calc 1 . .
H H6B 0.093913 0.500149 0.226324 0.038 Uiso calc 1 . .
C C7 0.2434(2) 0.45837(11) 0.12867(14) 0.0296(5) Uani d 1 . .
H H7A 0.280909 0.500177 0.170575 0.035 Uiso calc 1 . .
H H7B 0.196183 0.480440 0.069324 0.035 Uiso calc 1 . .
C C8 0.3446(2) 0.40761(12) 0.11499(14) 0.0301(5) Uani d 1 . .
H H8A 0.306556 0.364239 0.076000 0.036 Uiso calc 1 . .
H H8B 0.398813 0.435498 0.083665 0.036 Uiso calc 1 . .
C C9 0.5163(2) 0.33102(12) 0.19194(17) 0.0347(5) Uani d 1 . .
H H9A 0.571659 0.357509 0.160307 0.042 Uiso calc 1 . .
H H9B 0.478831 0.286740 0.154487 0.042 Uiso calc 1 . .
C C10 0.5916(2) 0.30544(12) 0.28443(17) 0.0340(5) Uani d 1 . .
H H10A 0.665380 0.275752 0.278935 0.041 Uiso calc 1 . .
H H10B 0.622480 0.349713 0.324071 0.041 Uiso calc 1 . .
C C11 0.5778(2) 0.22880(12) 0.40945(16) 0.0321(5) Uani d 1 . .
H H11A 0.604034 0.269444 0.455557 0.039 Uiso calc 1 . .
H H11B 0.654113 0.201621 0.404314 0.039 Uiso calc 1 . .
C C12 0.4906(2) 0.17553(11) 0.43784(15) 0.0329(5) Uani d 1 . .
H H12A 0.457940 0.137857 0.388901 0.039 Uiso calc 1 . .
H H12B 0.535924 0.148289 0.494122 0.039 Uiso calc 1 . .

loop_
_atom_site_aniso_label
_atom_site_aniso_U_11
_atom_site_aniso_U_22
_atom_site_aniso_U_33
_atom_site_aniso_U_12
_atom_site_aniso_U_13
_atom_site_aniso_U_23
Br1 0.03376(14) 0.01420(12) 0.02924(13) 0.00154(7) 0.00087(10) 0.00379(7)
N1 0.0165(8) 0.0131(8) 0.0180(8) -0.0005(6) 0.0030(6) 0.0001(6)
C13 0.0200(9) 0.0147(8) 0.0198(9) -0.0013(7) -0.0005(7) -0.0007(7)
C14 0.0166(8) 0.0150(8) 0.0181(8) -0.0010(7) -0.0016(7) -0.0016(7)
C15 0.0170(9) 0.0197(9) 0.0293(10) -0.0027(7) 0.0063(7) -0.0001(8)
C16 0.0167(9) 0.0189(9) 0.0324(10) 0.0032(7) 0.0039(8) -0.0015(8)
C17 0.0192(9) 0.0135(8) 0.0217(9) -0.0004(7) -0.0030(7) 0.0011(7)
C18 0.0222(9) 0.0191(9) 0.0204(9) -0.0039(7) 0.0039(7) -0.0015(7)
C19 0.0182(9) 0.0183(9) 0.0222(9) 0.0009(7) 0.0042(7) -0.0034(7)
S1 0.0154(2) 0.0165(2) 0.0186(2) 0.00016(16) 0.00139(16) 0.00089(16)
S2 0.0170(2) 0.0305(3) 0.0188(2) 0.00524(18) 0.00369(17) 0.00411(18)
O7 0.0263(7) 0.0256(7) 0.0345(8) 0.0020(6) 0.0072(6) 0.0094(6)
O8 0.0308(8) 0.0569(10) 0.0196(7) 0.0099(7) 0.0059(6) 0.0018(7)
O9 0.0254(7) 0.0281(7) 0.0236(7) 0.0070(6) 0.0079(5) -0.0003(6)
O10 0.0237(7) 0.0188(7) 0.0304(7) 0.0018(5) 0.0037(6) 0.0064(5)
N2 0.0201(8) 0.0207(8) 0.0200(8) 0.0033(6) 0.0032(6) -0.0020(6)
C20 0.0251(10) 0.0298(11) 0.0249(10) -0.0106(8) -0.0024(8) 0.0025(8)
C21 0.0165(9) 0.0408(12) 0.0285(10) 0.0074(8) 0.0033(8) 0.0070(9)
O1 0.0330(8) 0.0155(6) 0.0276(7) -0.0001(6) 0.0007(6) 0.0027(5)
O2 0.0311(8) 0.0343(8) 0.0205(7) -0.0085(6) 0.0078(6) -0.0009(6)
O3 0.0154(6) 0.0303(7) 0.0299(7) -0.0007(5) 0.0023(5) -0.0044(6)
O4 0.0312(8) 0.0144(6) 0.0253(7) 0.0024(5) 0.0037(6) 0.0020(5)
O5 0.0304(7) 0.0233(7) 0.0237(7) -0.0004(6) 0.0121(6) -0.0016(5)
O6 0.0191(7) 0.0270(7) 0.0324(8) 0.0030(5) 0.0046(6) -0.0010(6)
C1 0.0488(13) 0.0216(10) 0.0240(10) -0.0106(9) -0.0010(9) 0.0061(8)
C2 0.0452(13) 0.0342(11) 0.0200(10) -0.0169(10) 0.0070(9) 0.0026(8)
C3 0.0305(11) 0.0437(13) 0.0335(11) -0.0136(10) 0.0168(9) -0.0082(10)
C4 0.0181(10) 0.0429(13) 0.0415(12) -0.0071(9) 0.0098(9) -0.0099(10)
C5 0.0195(10) 0.0293(11) 0.0368(12) 0.0082(8) -0.0058(8) -0.0044(9)
C6 0.0324(11) 0.0195(10) 0.0353(11) 0.0097(8) -0.0037(9) 0.0002(8)
C7 0.0424(12) 0.0195(9) 0.0221(10) -0.0056(9) 0.0007(9) 0.0034(8)
C8 0.0455(13) 0.0257(10) 0.0202(9) -0.0107(9) 0.0110(9) -0.0001(8)
C9 0.0423(13) 0.0272(11) 0.0454(13) -0.0010(9) 0.0304(11) -0.0053(9)
C10 0.0214(10) 0.0282(11) 0.0561(14) 0.0009(8) 0.0166(10) -0.0061(10)
C11 0.0258(10) 0.0264(10) 0.0367(12) 0.0117(9) -0.0045(9) -0.0048(9)
C12 0.0395(12) 0.0179(9) 0.0328(11) 0.0090(9) -0.0048(9) 0.0006(8)

loop_
_atom_type_symbol
_atom_type_description
_atom_type_scat_dispersion_real
_atom_type_scat_dispersion_imag
_atom_type_scat_source
C C 0.0181 0.0091 'International Tables Vol C Tables 4.2.6.8 and 6.1.1.4'
H H 0.0000 0.0000 'International Tables Vol C Tables 4.2.6.8 and 6.1.1.4'
Br Br -0.6763 1.2805 'International Tables Vol C Tables 4.2.6.8 and 6.1.1.4'
N N 0.0311 0.0180 'International Tables Vol C Tables 4.2.6.8 and 6.1.1.4'
O O 0.0492 0.0322 'International Tables Vol C Tables 4.2.6.8 and 6.1.1.4'
S S 0.3331 0.5567 'International Tables Vol C Tables 4.2.6.8 and 6.1.1.4'

loop_
_geom_angle_atom_site_label_1
_geom_angle_atom_site_label_2
_geom_angle_atom_site_label_3
_geom_angle_site_symmetry_1
_geom_angle_site_symmetry_3
_geom_angle
_geom_angle_publ_flag
H1C N1 H1D . . 106(2) ?
H1C N1 H1E . . 110(2) ?
H1D N1 H1E . . 110(2) ?
C13 N1 H1C . . 111.2(15) ?
C13 N1 H1D . . 111.0(15) ?
C13 N1 H1E . . 108.3(15) ?
N1 C13 H13A . . 109.3 ?
N1 C13 H13B . . 109.3 ?
N1 C13 C14 . . 111.73(14) ?
H13A C13 H13B . . 107.9 ?
C14 C13 H13A . . 109.3 ?
C14 C13 H13B . . 109.3 ?
C15 C14 C13 . . 119.85(17) ?
C15 C14 C19 . . 119.22(16) ?
C19 C14 C13 . . 120.91(16) ?
C14 C15 H15 . . 119.7 ?
C16 C15 C14 . . 120.57(18) ?
C16 C15 H15 . . 119.7 ?
C15 C16 H16 . . 120.5 ?
C17 C16 C15 . . 119.02(17) ?
C17 C16 H16 . . 120.5 ?
C16 C17 Br1 . . 119.12(14) ?
C16 C17 C18 . . 121.68(17) ?
C18 C17 Br1 . . 119.16(14) ?
C17 C18 H18 . . 120.7 ?
C17 C18 C19 . . 118.53(18) ?
C19 C18 H18 . . 120.7 ?
C14 C19 H19 . . 119.5 ?
C18 C19 C14 . . 120.97(17) ?
C18 C19 H19 . . 119.5 ?
O9 S1 N2 . . 113.41(8) ?
O9 S1 C20 . . 107.62(10) ?
O10 S1 O9 . . 114.81(8) ?
O10 S1 N2 . . 106.98(8) ?
O10 S1 C20 . . 107.04(9) ?
N2 S1 C20 . . 106.52(9) ?
O7 S2 N2 . . 113.89(8) ?
O7 S2 C21 . . 106.49(10) ?
O8 S2 O7 . . 115.66(10) ?
O8 S2 N2 . . 106.69(9) ?
O8 S2 C21 . . 106.33(10) ?
N2 S2 C21 . . 107.25(9) ?
S2 N2 S1 . . 119.73(10) ?
S1 C20 H20A . . 109.5 ?
S1 C20 H20B . . 109.5 ?
S1 C20 H20C . . 109.5 ?
H20A C20 H20B . . 109.5 ?
H20A C20 H20C . . 109.5 ?
H20B C20 H20C . . 109.5 ?
S2 C21 H21A . . 109.5 ?
S2 C21 H21B . . 109.5 ?
S2 C21 H21C . . 109.5 ?
H21A C21 H21B . . 109.5 ?
H21A C21 H21C . . 109.5 ?
H21B C21 H21C . . 109.5 ?
C12 O1 C1 . . 112.99(16) ?
C3 O2 C2 . . 112.93(17) ?
C4 O3 C5 . . 110.53(15) ?
C6 O4 C7 . . 112.82(16) ?
C8 O5 C9 . . 111.44(16) ?
C10 O6 C11 . . 112.95(17) ?
O1 C1 H1A . . 109.9 ?
O1 C1 H1B . . 109.9 ?
O1 C1 C2 . . 108.83(16) ?
H1A C1 H1B . . 108.3 ?
C2 C1 H1A . . 109.9 ?
C2 C1 H1B . . 109.9 ?
O2 C2 C1 . . 107.50(17) ?
O2 C2 H2A . . 110.2 ?
O2 C2 H2B . . 110.2 ?
C1 C2 H2A . . 110.2 ?
C1 C2 H2B . . 110.2 ?
H2A C2 H2B . . 108.5 ?
O2 C3 H3A . . 110.1 ?
O2 C3 H3B . . 110.1 ?
O2 C3 C4 . . 108.05(17) ?
H3A C3 H3B . . 108.4 ?
C4 C3 H3A . . 110.1 ?
C4 C3 H3B . . 110.1 ?
O3 C4 C3 . . 108.99(16) ?
O3 C4 H4A . . 109.9 ?
O3 C4 H4B . . 109.9 ?
C3 C4 H4A . . 109.9 ?
C3 C4 H4B . . 109.9 ?
H4A C4 H4B . . 108.3 ?
O3 C5 H5A . . 109.7 ?
O3 C5 H5B . . 109.7 ?
O3 C5 C6 . . 109.73(16) ?
H5A C5 H5B . . 108.2 ?
C6 C5 H5A . . 109.7 ?
C6 C5 H5B . . 109.7 ?
O4 C6 C5 . . 108.65(16) ?
O4 C6 H6A . . 110.0 ?
O4 C6 H6B . . 110.0 ?
C5 C6 H6A . . 110.0 ?
C5 C6 H6B . . 110.0 ?
H6A C6 H6B . . 108.3 ?
O4 C7 H7A . . 109.9 ?
O4 C7 H7B . . 109.9 ?
O4 C7 C8 . . 108.75(16) ?
H7A C7 H7B . . 108.3 ?
C8 C7 H7A . . 109.9 ?
C8 C7 H7B . . 109.9 ?
O5 C8 C7 . . 109.48(16) ?
O5 C8 H8A . . 109.8 ?
O5 C8 H8B . . 109.8 ?
C7 C8 H8A . . 109.8 ?
C7 C8 H8B . . 109.8 ?
H8A C8 H8B . . 108.2 ?
O5 C9 H9A . . 109.8 ?
O5 C9 H9B . . 109.8 ?
O5 C9 C10 . . 109.39(17) ?
H9A C9 H9B . . 108.2 ?
C10 C9 H9A . . 109.8 ?
C10 C9 H9B . . 109.8 ?
O6 C10 C9 . . 108.22(17) ?
O6 C10 H10A . . 110.1 ?
O6 C10 H10B . . 110.1 ?
C9 C10 H10A . . 110.1 ?
C9 C10 H10B . . 110.1 ?
H10A C10 H10B . . 108.4 ?
O6 C11 H11A . . 110.1 ?
O6 C11 H11B . . 110.1 ?
O6 C11 C12 . . 108.03(17) ?
H11A C11 H11B . . 108.4 ?
C12 C11 H11A . . 110.1 ?
C12 C11 H11B . . 110.1 ?
O1 C12 C11 . . 108.54(16) ?
O1 C12 H12A . . 110.0 ?
O1 C12 H12B . . 110.0 ?
C11 C12 H12A . . 110.0 ?
C11 C12 H12B . . 110.0 ?
H12A C12 H12B . . 108.4 ?

loop_
_geom_bond_atom_site_label_1
_geom_bond_atom_site_label_2
_geom_bond_site_symmetry_2
_geom_bond_distance
_geom_bond_publ_flag
Br1 C17 . 1.8988(18) ?
N1 H1C . 0.84(2) ?
N1 H1D . 0.86(3) ?
N1 H1E . 0.82(2) ?
N1 C13 . 1.501(2) ?
C13 H13A . 0.9900 ?
C13 H13B . 0.9900 ?
C13 C14 . 1.505(2) ?
C14 C15 . 1.390(3) ?
C14 C19 . 1.392(3) ?
C15 H15 . 0.9500 ?
C15 C16 . 1.389(3) ?
C16 H16 . 0.9500 ?
C16 C17 . 1.384(3) ?
C17 C18 . 1.386(3) ?
C18 H18 . 0.9500 ?
C18 C19 . 1.389(3) ?
C19 H19 . 0.9500 ?
S1 O9 . 1.4490(14) ?
S1 O10 . 1.4434(13) ?
S1 N2 . 1.5957(16) ?
S1 C20 . 1.7650(19) ?
S2 O7 . 1.4461(15) ?
S2 O8 . 1.4435(15) ?
S2 N2 . 1.5944(16) ?
S2 C21 . 1.769(2) ?
C20 H20A . 0.9800 ?
C20 H20B . 0.9800 ?
C20 H20C . 0.9800 ?
C21 H21A . 0.9800 ?
C21 H21B . 0.9800 ?
C21 H21C . 0.9800 ?
O1 C1 . 1.432(3) ?
O1 C12 . 1.430(3) ?
O2 C2 . 1.429(3) ?
O2 C3 . 1.421(3) ?
O3 C4 . 1.428(3) ?
O3 C5 . 1.430(2) ?
O4 C6 . 1.421(2) ?
O4 C7 . 1.426(2) ?
O5 C8 . 1.429(2) ?
O5 C9 . 1.432(2) ?
O6 C10 . 1.418(3) ?
O6 C11 . 1.423(3) ?
C1 H1A . 0.9900 ?
C1 H1B . 0.9900 ?
C1 C2 . 1.487(3) ?
C2 H2A . 0.9900 ?
C2 H2B . 0.9900 ?
C3 H3A . 0.9900 ?
C3 H3B . 0.9900 ?
C3 C4 . 1.500(3) ?
C4 H4A . 0.9900 ?
C4 H4B . 0.9900 ?
C5 H5A . 0.9900 ?
C5 H5B . 0.9900 ?
C5 C6 . 1.495(3) ?
C6 H6A . 0.9900 ?
C6 H6B . 0.9900 ?
C7 H7A . 0.9900 ?
C7 H7B . 0.9900 ?
C7 C8 . 1.489(3) ?
C8 H8A . 0.9900 ?
C8 H8B . 0.9900 ?
C9 H9A . 0.9900 ?
C9 H9B . 0.9900 ?
C9 C10 . 1.494(3) ?
C10 H10A . 0.9900 ?
C10 H10B . 0.9900 ?
C11 H11A . 0.9900 ?
C11 H11B . 0.9900 ?
C11 C12 . 1.490(3) ?
C12 H12A . 0.9900 ?
C12 H12B . 0.9900 ?

loop_
_geom_hbond_atom_site_label_D
_geom_hbond_atom_site_label_H
_geom_hbond_atom_site_label_A
_geom_hbond_site_symmetry_A
_geom_hbond_distance_DH
_geom_hbond_distance_HA
_geom_hbond_distance_DA
_geom_hbond_angle_DHA
_geom_hbond_publ_flag
N1 H1C O5 . 0.84(2) 2.06(2) 2.889(2) 171(2) yes
N1 H1D O3 . 0.86(3) 2.05(3) 2.905(2) 175(2) yes
N1 H1E O1 . 0.82(2) 2.09(3) 2.873(2) 158(2) yes

loop_
_geom_torsion_atom_site_label_1
_geom_torsion_atom_site_label_2
_geom_torsion_atom_site_label_3
_geom_torsion_atom_site_label_4
_geom_torsion_site_symmetry_1
_geom_torsion_site_symmetry_2
_geom_torsion_site_symmetry_3
_geom_torsion_site_symmetry_4
_geom_torsion
_geom_torsion_publ_flag
Br1 C17 C18 C19 . . . . 177.59(13) ?
N1 C13 C14 C15 . . . . 94.6(2) ?
N1 C13 C14 C19 . . . . -87.0(2) ?
C13 C14 C15 C16 . . . . 178.98(17) ?
C13 C14 C19 C18 . . . . -179.06(16) ?
C14 C15 C16 C17 . . . . -0.1(3) ?
C15 C14 C19 C18 . . . . -0.7(3) ?
C15 C16 C17 Br1 . . . . -177.69(14) ?
C15 C16 C17 C18 . . . . -0.2(3) ?
C16 C17 C18 C19 . . . . 0.1(3) ?
C17 C18 C19 C14 . . . . 0.3(3) ?
C19 C14 C15 C16 . . . . 0.6(3) ?
O7 S2 N2 S1 . . . . 40.13(14) ?
O8 S2 N2 S1 . . . . 168.98(11) ?
O9 S1 N2 S2 . . . . 43.89(14) ?
O10 S1 N2 S2 . . . . 171.49(10) ?
C20 S1 N2 S2 . . . . -74.30(13) ?
C21 S2 N2 S1 . . . . -77.42(13) ?
O1 C1 C2 O2 . . . . 69.6(2) ?
O2 C3 C4 O3 . . . . -67.3(2) ?
O3 C5 C6 O4 . . . . 69.5(2) ?
O4 C7 C8 O5 . . . . -64.3(2) ?
O5 C9 C10 O6 . . . . 66.3(2) ?
O6 C11 C12 O1 . . . . -66.1(2) ?
C1 O1 C12 C11 . . . . 176.56(16) ?
C2 O2 C3 C4 . . . . -174.65(16) ?
C3 O2 C2 C1 . . . . 179.84(16) ?
C4 O3 C5 C6 . . . . 179.75(17) ?
C5 O3 C4 C3 . . . . 173.76(17) ?
C6 O4 C7 C8 . . . . -179.76(16) ?
C7 O4 C6 C5 . . . . 178.06(16) ?
C8 O5 C9 C10 . . . . 179.36(16) ?
C9 O5 C8 C7 . . . . 179.28(16) ?
C10 O6 C11 C12 . . . . -173.32(16) ?
C11 O6 C10 C9 . . . . 176.32(17) ?
C12 O1 C1 C2 . . . . 174.02(16) ?
